data_4337990
loop_
_publ_author_name
'Lo, Warrick K. C.'
'Cavigliasso, Germ\'an'
'Stranger, Robert'
'Crowley, James D.'
'Blackman, Allan G.'

_publ_section_title
;
 Five-Coordinate [Pt(II)(bipyridine)2(phosphine)](n+) Complexes:
 Long-Lived Intermediates in Ligand Substitution Reactions of
 [Pt(bipyridine)2](2+) with Phosphine Ligands.
;
_journal_issue 7
_journal_name_full 'Inorganic chemistry'
_journal_page_first 3595
_journal_paper_doi 10.1021/ic403089j
_journal_volume 53
_journal_year 2014
_chemical_formula_sum 'C98 H90 Cl4 N4 O17 P4 Pt2'
_chemical_formula_weight 2251.60
_chemical_name_systematic
;
 ?
;
_space_group_IT_number 14
_symmetry_cell_setting monoclinic
_symmetry_space_group_name_Hall '-P 2ybc'
_symmetry_space_group_name_H-M 'P 1 21/c 1'
_atom_sites_solution_hydrogens geom
_atom_sites_solution_primary direct
_atom_sites_solution_secondary difmap
_audit_creation_method SHELXL-97
_cell_angle_alpha 90.00
_cell_angle_beta 93.356(2)
_cell_angle_gamma 90.00
_cell_formula_units_Z 2
_cell_length_a 10.4219(2)
_cell_length_b 25.1945(6)
_cell_length_c 18.9236(4)
_cell_measurement_reflns_used 22075
_cell_measurement_temperature 100.0(1)
_cell_measurement_theta_max 29.6250
_cell_measurement_theta_min 3.1060
_cell_volume 4960.33(18)
_computing_cell_refinement
;
CrysAlisPro, Agilent Technologies,
Version 1.171.36.28 (release 01-02-2013 CrysAlis171 .NET)
(compiled Feb  1 2013,16:14:44)
;
_computing_data_collection
;
CrysAlisPro, Agilent Technologies,
Version 1.171.36.28 (release 01-02-2013 CrysAlis171 .NET)
(compiled Feb  1 2013,16:14:44)
;
_computing_data_reduction
;
CrysAlisPro, Agilent Technologies,
Version 1.171.36.28 (release 01-02-2013 CrysAlis171 .NET)
(compiled Feb  1 2013,16:14:44)
;
_computing_molecular_graphics 'Bruker SHELXTL'
_computing_publication_material 'Bruker SHELXTL'
_computing_structure_refinement 'SHELXL-97 (Sheldrick, 2008)'
_computing_structure_solution 'SIR97 (Altomare et al., 1997)'
_diffrn_ambient_temperature 100.0(1)
_diffrn_detector_area_resol_mean 5.1725
_diffrn_measured_fraction_theta_full 0.998
_diffrn_measured_fraction_theta_max 0.871
_diffrn_measurement_device_type 'SuperNova, Dual, Cu at zero, Atlas'
_diffrn_measurement_method '\w scans'
_diffrn_radiation_monochromator mirror
_diffrn_radiation_source 'SuperNova (Mo) X-ray Source'
_diffrn_radiation_type MoK\a
_diffrn_radiation_wavelength 0.7107
_diffrn_reflns_av_R_equivalents 0.0331
_diffrn_reflns_av_sigmaI/netI 0.0309
_diffrn_reflns_limit_h_max 13
_diffrn_reflns_limit_h_min -14
_diffrn_reflns_limit_k_max 29
_diffrn_reflns_limit_k_min -34
_diffrn_reflns_limit_l_max 26
_diffrn_reflns_limit_l_min -24
_diffrn_reflns_number 46889
_diffrn_reflns_theta_full 25.00
_diffrn_reflns_theta_max 29.77
_diffrn_reflns_theta_min 2.83
_exptl_absorpt_coefficient_mu 3.055
_exptl_absorpt_correction_T_max 0.757
_exptl_absorpt_correction_T_min 0.419
_exptl_absorpt_correction_type multi-scan
_exptl_absorpt_process_details
;
CrysAlisPro, Agilent Technologies,
Version 1.171.36.28 (release 01-02-2013 CrysAlis171 .NET)
(compiled Feb  1 2013,16:14:44)
Numerical absorption correction based on gaussian integration over
            a multifaceted crystal model
;
_exptl_crystal_colour colourless
_exptl_crystal_density_diffrn 1.508
_exptl_crystal_density_method 'not measured'
_exptl_crystal_description 'rectangular plate'
_exptl_crystal_F_000 2252
_exptl_crystal_size_max 0.39
_exptl_crystal_size_mid 0.21
_exptl_crystal_size_min 0.09
_refine_diff_density_max 2.151
_refine_diff_density_min -0.938
_refine_diff_density_rms 0.127
_refine_ls_extinction_method none
_refine_ls_goodness_of_fit_ref 1.072
_refine_ls_hydrogen_treatment constr
_refine_ls_matrix_type full
_refine_ls_number_parameters 613
_refine_ls_number_reflns 12354
_refine_ls_number_restraints 37
_refine_ls_restrained_S_all 1.075
_refine_ls_R_factor_all 0.0382
_refine_ls_R_factor_gt 0.0340
_refine_ls_shift/su_max 0.004
_refine_ls_shift/su_mean 0.000
_refine_ls_structure_factor_coef Fsqd
_refine_ls_weighting_details 'calc w=1/[\s^2^(Fo^2^)+(0.0338P)^2^+19.3126P] where P=(Fo^2^+2Fc^2^)/3'
_refine_ls_weighting_scheme calc
_refine_ls_wR_factor_gt 0.0873
_refine_ls_wR_factor_ref 0.0897
_reflns_number_gt 11351
_reflns_number_total 12354
_reflns_threshold_expression >2\s(I)
_cod_data_source_file ic403089j_si_002.cif
_cod_data_source_block wkl_p527_2
_cod_depositor_comments 'Adding full bibliography for 4337989--4337990.cif.'
_cod_original_sg_symbol_H-M P2(1)/c
_cod_database_code 4337990

loop_
_symmetry_equiv_pos_as_xyz
'x, y, z'
'-x, y+1/2, -z+1/2'
'-x, -y, -z'
'x, -y-1/2, z-1/2'

loop_
_atom_site_label
_atom_site_type_symbol
_atom_site_fract_x
_atom_site_fract_y
_atom_site_fract_z
_atom_site_U_iso_or_equiv
_atom_site_adp_type
_atom_site_occupancy
_atom_site_symmetry_multiplicity
_atom_site_calc_flag
_atom_site_refinement_flags
Pt1 Pt 0.242441(11) 0.165298(5) 0.337888(7) 0.01498(5) Uani 1 1 d .
Cl1 Cl 0.30836(10) 0.97320(4) 0.33409(5) 0.0271(2) Uani 1 1 d .
P2 P 0.25820(8) 0.21039(4) 0.23400(5) 0.01635(17) Uani 1 1 d .
Cl2 Cl 0.57408(8) 0.22042(4) 0.50132(5) 0.02256(18) Uani 1 1 d .
P1 P 0.02885(8) 0.18132(4) 0.34553(5) 0.01455(17) Uani 1 1 d .
O5 O 0.6046(3) 0.19879(12) 0.43399(14) 0.0261(6) Uani 1 1 d .
O8 O 0.4408(3) 0.21276(14) 0.51213(19) 0.0386(8) Uani 1 1 d .
O3 O 0.2613(3) 1.02105(13) 0.30076(18) 0.0373(7) Uani 1 1 d .
C35 C 0.1297(3) 0.25263(15) 0.19687(19) 0.0173(7) Uani 1 1 d .
N1 N 0.2664(3) 0.13241(12) 0.43987(15) 0.0160(6) Uani 1 1 d .
O4 O 0.4318(4) 0.95928(16) 0.3081(2) 0.0525(10) Uani 1 1 d .
C8 C 0.6409(3) 0.06588(16) 0.3365(2) 0.0230(8) Uani 1 1 d .
H8 H 0.7106 0.0429 0.3355 0.028 Uiso 1 1 calc R
C25 C 0.0981(4) 0.31872(18) 0.4532(2) 0.0296(9) Uani 1 1 d .
H25 H 0.1707 0.3377 0.4690 0.036 Uiso 1 1 calc R
C17 C -0.0739(3) 0.17937(15) 0.26397(18) 0.0158(7) Uani 1 1 d .
N2 N 0.4279(3) 0.13177(13) 0.33679(16) 0.0179(6) Uani 1 1 d .
C19 C -0.2457(3) 0.21093(17) 0.1844(2) 0.0228(8) Uani 1 1 d .
H19 H -0.3081 0.2363 0.1725 0.027 Uiso 1 1 calc R
O6 O 0.6012(4) 0.27625(15) 0.5028(2) 0.0568(12) Uani 1 1 d .
C9 C 0.6171(3) 0.10236(17) 0.2831(2) 0.0238(8) Uani 1 1 d .
H9 H 0.6723 0.1053 0.2465 0.029 Uiso 1 1 calc R
C36 C 0.0648(3) 0.24122(15) 0.13202(18) 0.0180(7) Uani 1 1 d .
H36 H 0.0856 0.2109 0.1070 0.022 Uiso 1 1 calc R
C18 C -0.1670(3) 0.21724(15) 0.24563(19) 0.0190(7) Uani 1 1 d .
H18 H -0.1766 0.2468 0.2743 0.023 Uiso 1 1 calc R
C2 C 0.2239(4) 0.12262(16) 0.56235(19) 0.0221(8) Uani 1 1 d .
H2 H 0.1728 0.1307 0.5995 0.027 Uiso 1 1 calc R
C14 C -0.1298(4) 0.03944(16) 0.4673(2) 0.0227(8) Uani 1 1 d .
H14 H -0.1609 0.0104 0.4913 0.027 Uiso 1 1 calc R
C16 C 0.0032(3) 0.07496(15) 0.37879(19) 0.0194(7) Uani 1 1 d .
H16 H 0.0616 0.0697 0.3441 0.023 Uiso 1 1 calc R
C24 C 0.1113(4) 0.27183(16) 0.4166(2) 0.0217(7) Uani 1 1 d .
H24 H 0.1929 0.2594 0.4078 0.026 Uiso 1 1 calc R
C29 C 0.2950(3) 0.16413(15) 0.1640(2) 0.0197(7) Uani 1 1 d .
O2 O 0.3292(3) 0.98269(14) 0.40947(18) 0.0415(8) Uani 1 1 d .
C5 C 0.3721(3) 0.10163(14) 0.45072(18) 0.0160(6) Uani 1 1 d .
C30 C 0.2612(4) 0.11073(18) 0.1728(3) 0.0334(10) Uani 1 1 d .
H30 H 0.2204 0.1002 0.2129 0.040 Uiso 1 1 calc R
C15 C -0.0445(4) 0.03164(16) 0.4147(2) 0.0236(8) Uani 1 1 d .
H15 H -0.0191 -0.0026 0.4034 0.028 Uiso 1 1 calc R
C12 C -0.1230(3) 0.13365(15) 0.44750(18) 0.0175(7) Uani 1 1 d .
H12 H -0.1504 0.1677 0.4584 0.021 Uiso 1 1 calc R
O1 O 0.2193(4) 0.93079(16) 0.3224(2) 0.0550(11) Uani 1 1 d .
O7 O 0.6522(4) 0.1955(2) 0.55591(19) 0.0670(14) Uani 1 1 d .
C39 C 0.0017(4) 0.33176(15) 0.2062(2) 0.0210(7) Uani 1 1 d .
H39 H -0.0195 0.3621 0.2309 0.025 Uiso 1 1 calc R
C7 C 0.5597(3) 0.06397(15) 0.3914(2) 0.0192(7) Uani 1 1 d .
H7 H 0.5750 0.0401 0.4284 0.023 Uiso 1 1 calc R
C45 C 0.5557(4) 0.29998(18) 0.3204(3) 0.0363(11) Uani 1 1 d .
H45 H 0.6019 0.3027 0.3637 0.044 Uiso 1 1 calc R
C23 C 0.0024(3) 0.24276(15) 0.39251(18) 0.0172(7) Uani 1 1 d .
C21 C -0.1399(4) 0.12941(17) 0.15843(19) 0.0222(8) Uani 1 1 d .
H21 H -0.1305 0.1002 0.1291 0.027 Uiso 1 1 calc R
C41 C 0.3879(3) 0.25862(15) 0.2465(2) 0.0190(7) Uani 1 1 d .
C4 C 0.4054(3) 0.07958(15) 0.51687(19) 0.0198(7) Uani 1 1 d .
H4 H 0.4785 0.0586 0.5233 0.024 Uiso 1 1 calc R
C22 C -0.0609(3) 0.13512(16) 0.22018(19) 0.0195(7) Uani 1 1 d .
H22 H 0.0006 0.1094 0.2323 0.023 Uiso 1 1 calc R
C38 C -0.0633(4) 0.32004(17) 0.1421(2) 0.0237(8) Uani 1 1 d .
H38 H -0.1286 0.3423 0.1241 0.028 Uiso 1 1 calc R
C10 C 0.5102(3) 0.13441(16) 0.2850(2) 0.0216(8) Uani 1 1 d .
H10 H 0.4944 0.1589 0.2488 0.026 Uiso 1 1 calc R
C11 C -0.0368(3) 0.12647(14) 0.39496(18) 0.0159(6) Uani 1 1 d .
C42 C 0.4163(4) 0.29299(15) 0.1914(2) 0.0230(8) Uani 1 1 d .
H42 H 0.3683 0.2913 0.1485 0.028 Uiso 1 1 calc R
C3 C 0.3290(4) 0.08915(16) 0.57270(19) 0.0224(8) Uani 1 1 d .
H3 H 0.3478 0.0734 0.6166 0.027 Uiso 1 1 calc R
C33 C 0.3866(4) 0.14122(18) 0.0544(2) 0.0303(9) Uani 1 1 d .
H33 H 0.4301 0.1512 0.0149 0.036 Uiso 1 1 calc R
C31 C 0.2882(6) 0.0739(2) 0.1221(3) 0.0501(15) Uani 1 1 d .
H31 H 0.2648 0.0387 0.1280 0.060 Uiso 1 1 calc R
C32 C 0.3500(5) 0.0889(2) 0.0624(3) 0.0441(12) Uani 1 1 d .
H32 H 0.3668 0.0639 0.0280 0.053 Uiso 1 1 calc R
C28 C -0.1197(3) 0.26167(15) 0.40683(19) 0.0199(7) Uani 1 1 d .
H28 H -0.1927 0.2427 0.3915 0.024 Uiso 1 1 calc R
C46 C 0.4578(4) 0.26293(17) 0.3111(2) 0.0265(8) Uani 1 1 d .
H46 H 0.4387 0.2408 0.3484 0.032 Uiso 1 1 calc R
C27 C -0.1312(4) 0.30881(16) 0.4440(2) 0.0262(8) Uani 1 1 d .
H27 H -0.2123 0.3213 0.4538 0.031 Uiso 1 1 calc R
C40 C 0.0986(3) 0.29839(16) 0.23391(19) 0.0204(7) Uani 1 1 d .
H40 H 0.1423 0.3065 0.2768 0.024 Uiso 1 1 calc R
C34 C 0.3590(4) 0.17875(17) 0.1045(2) 0.0241(8) Uani 1 1 d .
H34 H 0.3833 0.2139 0.0984 0.029 Uiso 1 1 calc R
C26 C -0.0227(4) 0.33751(16) 0.4666(2) 0.0285(9) Uani 1 1 d .
H26 H -0.0313 0.3693 0.4907 0.034 Uiso 1 1 calc R
C43 C 0.5151(4) 0.32941(16) 0.2004(3) 0.0288(9) Uani 1 1 d .
H43 H 0.5347 0.3515 0.1631 0.035 Uiso 1 1 calc R
C6 C 0.4554(3) 0.09778(14) 0.39110(18) 0.0166(7) Uani 1 1 d .
C37 C -0.0308(3) 0.27523(16) 0.10490(19) 0.0211(7) Uani 1 1 d .
H37 H -0.0733 0.2678 0.0614 0.025 Uiso 1 1 calc R
C13 C -0.1688(3) 0.09008(16) 0.48405(19) 0.0200(7) Uani 1 1 d .
H13 H -0.2254 0.0951 0.5196 0.024 Uiso 1 1 calc R
C20 C -0.2325(4) 0.16756(17) 0.1412(2) 0.0241(8) Uani 1 1 d .
H20 H -0.2858 0.1638 0.1003 0.029 Uiso 1 1 calc R
C44 C 0.5848(4) 0.33310(17) 0.2647(3) 0.0347(11) Uani 1 1 d .
H44 H 0.6510 0.3577 0.2707 0.042 Uiso 1 1 calc R
C1 C 0.1965(3) 0.14369(16) 0.49560(19) 0.0195(7) Uani 1 1 d .
H1 H 0.1269 0.1666 0.4890 0.023 Uiso 1 1 calc R
O9 O 0.7982(8) 0.9870(3) 0.1184(6) 0.067(3) Uani 0.50 1 d PD
C91 C 0.6994(15) 0.9762(5) 0.1659(6) 0.063(4) Uani 0.50 1 d PU
H91 H 0.7271 0.9880 0.2137 0.076 Uiso 0.50 1 calc PR
C95 C 1.0026(11) 0.9822(4) 0.1792(7) 0.051(3) Uani 0.50 1 d PU
H95A H 0.9580 0.9717 0.2199 0.076 Uiso 0.50 1 calc PR
H95B H 1.0155 1.0199 0.1800 0.076 Uiso 0.50 1 calc PR
H95C H 1.0843 0.9646 0.1799 0.076 Uiso 0.50 1 calc PR
C96 C 0.9996(18) 0.9838(8) 0.0628(11) 0.099(6) Uani 0.50 1 d PU
H96A H 0.9500 0.9739 0.0205 0.148 Uiso 0.50 1 calc PR
H96B H 1.0813 0.9661 0.0640 0.148 Uiso 0.50 1 calc PR
H96C H 1.0126 1.0215 0.0632 0.148 Uiso 0.50 1 calc PR
C92 C 0.5893(12) 1.0023(6) 0.1434(8) 0.069(4) Uani 0.50 1 d PU
H92A H 0.6048 1.0399 0.1440 0.103 Uiso 0.50 1 calc PR
H92B H 0.5223 0.9941 0.1743 0.103 Uiso 0.50 1 calc PR
H92C H 0.5637 0.9913 0.0961 0.103 Uiso 0.50 1 calc PR
C93 C 0.6729(19) 0.9178(8) 0.1664(11) 0.100(6) Uani 0.50 1 d PU
H93A H 0.7494 0.8992 0.1825 0.150 Uiso 0.50 1 calc PR
H93B H 0.6467 0.9063 0.1193 0.150 Uiso 0.50 1 calc PR
H93C H 0.6056 0.9106 0.1975 0.150 Uiso 0.50 1 calc PR
C94 C 0.9342(14) 0.9691(7) 0.1216(9) 0.082(4) Uani 0.50 1 d PDU
H94 H 0.9315 0.9302 0.1211 0.098 Uiso 0.50 1 calc PR

loop_
_atom_site_aniso_label
_atom_site_aniso_U_11
_atom_site_aniso_U_22
_atom_site_aniso_U_33
_atom_site_aniso_U_23
_atom_site_aniso_U_13
_atom_site_aniso_U_12
Pt1 0.00877(7) 0.02064(8) 0.01541(7) 0.00625(5) -0.00040(4) 0.00069(5)
Cl1 0.0308(5) 0.0164(4) 0.0344(5) 0.0028(4) 0.0050(4) -0.0019(4)
P2 0.0110(4) 0.0202(4) 0.0178(4) 0.0065(3) 0.0004(3) 0.0003(3)
Cl2 0.0177(4) 0.0324(5) 0.0176(4) -0.0066(4) 0.0014(3) -0.0035(3)
P1 0.0100(4) 0.0192(4) 0.0143(4) 0.0032(3) -0.0003(3) 0.0002(3)
O5 0.0262(14) 0.0337(16) 0.0183(13) -0.0064(12) 0.0008(10) 0.0049(12)
O8 0.0206(14) 0.0434(19) 0.053(2) -0.0225(16) 0.0118(14) -0.0106(13)
O3 0.0395(18) 0.0262(16) 0.0453(19) 0.0123(14) -0.0056(14) 0.0055(14)
C35 0.0127(15) 0.0209(18) 0.0185(16) 0.0090(14) 0.0010(12) 0.0015(13)
N1 0.0134(13) 0.0212(15) 0.0129(13) 0.0047(11) -0.0032(10) -0.0021(11)
O4 0.042(2) 0.045(2) 0.072(3) -0.014(2) 0.0141(19) 0.0085(17)
C8 0.0122(15) 0.026(2) 0.030(2) 0.0040(16) -0.0008(14) 0.0033(14)
C25 0.032(2) 0.031(2) 0.025(2) -0.0015(17) -0.0037(16) -0.0105(18)
C17 0.0098(14) 0.0238(18) 0.0138(15) 0.0046(14) 0.0003(11) -0.0012(13)
N2 0.0094(12) 0.0222(16) 0.0218(15) 0.0076(12) -0.0016(11) -0.0014(11)
C19 0.0151(16) 0.030(2) 0.0227(17) 0.0102(16) -0.0019(13) 0.0027(14)
O6 0.056(2) 0.041(2) 0.077(3) -0.031(2) 0.037(2) -0.0245(18)
C9 0.0116(15) 0.033(2) 0.0275(19) 0.0086(17) 0.0038(13) 0.0004(15)
C36 0.0152(15) 0.0221(18) 0.0170(16) 0.0050(14) 0.0027(12) 0.0016(13)
C18 0.0159(16) 0.0224(18) 0.0187(16) 0.0049(14) 0.0016(13) 0.0005(14)
C2 0.0222(17) 0.029(2) 0.0149(16) 0.0006(15) 0.0001(13) -0.0024(15)
C14 0.0227(18) 0.0222(19) 0.0222(18) 0.0086(15) -0.0058(14) -0.0056(15)
C16 0.0153(16) 0.0238(19) 0.0189(16) 0.0035(14) -0.0017(13) 0.0014(14)
C24 0.0177(17) 0.0260(19) 0.0210(17) 0.0024(15) -0.0017(13) -0.0027(14)
C29 0.0126(15) 0.0225(19) 0.0240(18) 0.0052(15) -0.0002(13) 0.0036(13)
O2 0.047(2) 0.044(2) 0.0334(17) 0.0081(15) -0.0001(14) -0.0160(16)
C5 0.0145(15) 0.0168(16) 0.0163(15) 0.0015(13) -0.0023(12) -0.0029(13)
C30 0.030(2) 0.024(2) 0.049(3) 0.0041(19) 0.0195(19) 0.0041(17)
C15 0.0244(18) 0.0191(18) 0.0264(19) 0.0028(15) -0.0068(15) 0.0019(15)
C12 0.0158(15) 0.0214(18) 0.0152(15) 0.0004(14) -0.0004(12) -0.0014(13)
O1 0.059(2) 0.040(2) 0.064(3) 0.0076(19) -0.017(2) -0.0266(18)
O7 0.062(3) 0.116(4) 0.0222(17) -0.002(2) -0.0092(16) 0.036(3)
C39 0.0189(17) 0.0223(19) 0.0221(18) 0.0033(14) 0.0036(14) 0.0041(14)
C7 0.0146(15) 0.0181(17) 0.0245(18) 0.0060(14) -0.0030(13) 0.0002(13)
C45 0.025(2) 0.030(2) 0.052(3) 0.011(2) -0.0152(19) -0.0056(18)
C23 0.0175(16) 0.0191(17) 0.0150(15) 0.0028(13) 0.0005(12) 0.0003(13)
C21 0.0216(17) 0.029(2) 0.0158(16) 0.0010(15) 0.0014(13) -0.0039(15)
C41 0.0124(15) 0.0209(18) 0.0236(18) 0.0077(15) 0.0008(13) 0.0006(13)
C4 0.0204(17) 0.0199(18) 0.0185(17) 0.0037(14) -0.0035(13) 0.0009(14)
C22 0.0157(16) 0.0261(19) 0.0171(16) 0.0026(14) 0.0034(13) 0.0019(14)
C38 0.0182(17) 0.027(2) 0.0259(19) 0.0096(16) 0.0011(14) 0.0060(15)
C10 0.0133(15) 0.028(2) 0.0237(18) 0.0109(16) 0.0001(13) -0.0003(14)
C11 0.0123(14) 0.0191(17) 0.0161(15) 0.0021(13) -0.0016(12) -0.0005(13)
C42 0.0234(18) 0.0207(19) 0.0254(18) 0.0054(15) 0.0067(14) 0.0020(15)
C3 0.0273(19) 0.0236(19) 0.0159(16) 0.0046(15) -0.0022(14) -0.0016(15)
C33 0.031(2) 0.035(2) 0.026(2) 0.0036(18) 0.0082(16) 0.0048(18)
C31 0.056(3) 0.025(2) 0.073(4) -0.006(2) 0.037(3) 0.000(2)
C32 0.048(3) 0.033(3) 0.054(3) -0.009(2) 0.022(2) 0.005(2)
C28 0.0184(16) 0.0202(18) 0.0211(17) 0.0022(14) 0.0013(13) -0.0003(14)
C46 0.0206(18) 0.028(2) 0.030(2) 0.0108(17) -0.0079(15) -0.0019(16)
C27 0.029(2) 0.024(2) 0.0258(19) -0.0022(16) 0.0059(15) 0.0014(16)
C40 0.0170(16) 0.0255(19) 0.0187(16) 0.0046(15) 0.0014(13) 0.0000(14)
C34 0.0254(19) 0.0248(19) 0.0220(18) 0.0044(16) 0.0016(15) 0.0002(16)
C26 0.040(2) 0.022(2) 0.0227(19) -0.0052(16) 0.0020(17) -0.0025(17)
C43 0.026(2) 0.0201(19) 0.041(2) 0.0091(17) 0.0102(18) 0.0005(15)
C6 0.0125(15) 0.0182(17) 0.0187(16) 0.0029(14) -0.0027(12) -0.0030(13)
C37 0.0183(16) 0.028(2) 0.0163(16) 0.0093(15) -0.0021(13) -0.0001(15)
C13 0.0177(16) 0.027(2) 0.0154(16) 0.0052(14) -0.0015(13) -0.0029(14)
C20 0.0197(18) 0.037(2) 0.0147(16) 0.0074(16) -0.0040(13) -0.0052(16)
C44 0.0198(19) 0.023(2) 0.061(3) 0.010(2) -0.0028(19) -0.0052(16)
C1 0.0154(16) 0.0261(19) 0.0165(16) -0.0006(15) -0.0023(12) 0.0014(14)
O9 0.046(5) 0.045(5) 0.108(8) -0.026(5) -0.014(5) 0.013(4)
C91 0.092(9) 0.061(7) 0.037(5) -0.014(5) 0.005(6) 0.030(7)
C95 0.044(4) 0.036(4) 0.069(5) 0.006(4) -0.021(4) -0.002(3)
C96 0.090(9) 0.094(9) 0.114(9) 0.009(8) 0.022(8) 0.004(7)
C92 0.048(6) 0.072(8) 0.087(9) -0.029(7) 0.013(6) 0.022(6)
C93 0.100(7) 0.093(7) 0.109(7) 0.018(5) 0.024(5) 0.000(5)
C94 0.096(8) 0.070(7) 0.081(8) -0.009(6) 0.014(7) 0.024(7)

loop_
_atom_type_symbol
_atom_type_description
_atom_type_scat_dispersion_real
_atom_type_scat_dispersion_imag
_atom_type_scat_source
C C 0.0033 0.0016 'International Tables Vol C Tables 4.2.6.8 and 6.1.1.4'
H H 0.0000 0.0000 'International Tables Vol C Tables 4.2.6.8 and 6.1.1.4'
N N 0.0061 0.0033 'International Tables Vol C Tables 4.2.6.8 and 6.1.1.4'
O O 0.0106 0.0060 'International Tables Vol C Tables 4.2.6.8 and 6.1.1.4'
P P 0.1023 0.0942 'International Tables Vol C Tables 4.2.6.8 and 6.1.1.4'
Cl Cl 0.1484 0.1585 'International Tables Vol C Tables 4.2.6.8 and 6.1.1.4'
Pt Pt -1.7033 8.3905 'International Tables Vol C Tables 4.2.6.8 and 6.1.1.4'

loop_
_geom_angle_atom_site_label_1
_geom_angle_atom_site_label_2
_geom_angle_atom_site_label_3
_geom_angle
N1 Pt1 N2 77.97(11)
N1 Pt1 P1 94.34(8)
N2 Pt1 P1 166.30(9)
N1 Pt1 P2 167.29(8)
N2 Pt1 P2 94.50(8)
P1 Pt1 P2 94.96(3)
O1 Cl1 O3 111.0(2)
O1 Cl1 O4 110.5(3)
O3 Cl1 O4 110.0(2)
O1 Cl1 O2 109.6(2)
O3 Cl1 O2 108.8(2)
O4 Cl1 O2 106.8(2)
C29 P2 C35 105.97(17)
C29 P2 C41 109.56(17)
C35 P2 C41 100.60(16)
C29 P2 Pt1 109.63(12)
C35 P2 Pt1 122.32(11)
C41 P2 Pt1 108.06(12)
O7 Cl2 O8 110.9(3)
O7 Cl2 O6 108.4(3)
O8 Cl2 O6 108.8(2)
O7 Cl2 O5 109.2(2)
O8 Cl2 O5 110.06(18)
O6 Cl2 O5 109.6(2)
C23 P1 C11 108.84(16)
C23 P1 C17 109.81(17)
C11 P1 C17 101.18(16)
C23 P1 Pt1 111.07(12)
C11 P1 Pt1 107.22(11)
C17 P1 Pt1 117.94(11)
C40 C35 C36 119.8(3)
C40 C35 P2 118.4(3)
C36 C35 P2 121.8(3)
C1 N1 C5 118.4(3)
C1 N1 Pt1 126.5(2)
C5 N1 Pt1 114.7(2)
C9 C8 C7 118.9(3)
C26 C25 C24 120.2(4)
C18 C17 C22 119.3(3)
C18 C17 P1 123.9(3)
C22 C17 P1 116.7(3)
C10 N2 C6 118.0(3)
C10 N2 Pt1 127.8(2)
C6 N2 Pt1 113.5(2)
C20 C19 C18 120.8(4)
C8 C9 C10 119.0(3)
C37 C36 C35 119.9(4)
C19 C18 C17 119.9(4)
C1 C2 C3 118.7(3)
C13 C14 C15 120.4(3)
C15 C16 C11 119.9(3)
C25 C24 C23 120.5(4)
C34 C29 C30 119.0(4)
C34 C29 P2 123.4(3)
C30 C29 P2 117.6(3)
N1 C5 C4 121.5(3)
N1 C5 C6 115.8(3)
C4 C5 C6 122.5(3)
C31 C30 C29 120.1(4)
C14 C15 C16 120.1(4)
C11 C12 C13 120.4(4)
C38 C39 C40 120.5(4)
C6 C7 C8 119.5(3)
C46 C45 C44 120.0(4)
C28 C23 C24 119.1(3)
C28 C23 P1 123.4(3)
C24 C23 P1 117.5(3)
C20 C21 C22 119.6(4)
C46 C41 C42 118.9(4)
C46 C41 P2 120.8(3)
C42 C41 P2 120.2(3)
C3 C4 C5 119.5(3)
C21 C22 C17 120.3(3)
C37 C38 C39 119.8(3)
N2 C10 C9 122.8(3)
C12 C11 C16 119.3(3)
C12 C11 P1 123.1(3)
C16 C11 P1 117.6(3)
C43 C42 C41 120.6(4)
C4 C3 C2 118.9(3)
C32 C33 C34 120.4(4)
C30 C31 C32 120.7(5)
C33 C32 C31 119.6(4)
C27 C28 C23 119.7(4)
C45 C46 C41 120.5(4)
C26 C27 C28 120.6(4)
C39 C40 C35 119.6(3)
C33 C34 C29 120.3(4)
C25 C26 C27 120.0(4)
C42 C43 C44 120.1(4)
N2 C6 C7 121.7(3)
N2 C6 C5 115.7(3)
C7 C6 C5 122.6(3)
C38 C37 C36 120.5(3)
C14 C13 C12 119.9(3)
C19 C20 C21 120.1(3)
C43 C44 C45 120.0(4)
N1 C1 C2 122.8(3)
C91 O9 C94 129.5(11)
C92 C91 O9 109.6(12)
C92 C91 C93 108.8(15)
O9 C91 C93 109.2(11)
C95 C94 C96 109.3(16)
C95 C94 O9 115.4(12)
C96 C94 O9 113.4(15)

loop_
_geom_bond_atom_site_label_1
_geom_bond_atom_site_label_2
_geom_bond_distance
Pt1 N1 2.102(3)
Pt1 N2 2.110(3)
Pt1 P1 2.2753(8)
Pt1 P2 2.2849(9)
Cl1 O1 1.424(4)
Cl1 O3 1.434(3)
Cl1 O4 1.447(4)
Cl1 O2 1.450(3)
P2 C29 1.821(4)
P2 C35 1.819(3)
P2 C41 1.823(4)
Cl2 O7 1.424(4)
Cl2 O8 1.429(3)
Cl2 O6 1.435(4)
Cl2 O5 1.438(3)
P1 C23 1.814(4)
P1 C11 1.824(4)
P1 C17 1.827(3)
C35 C40 1.397(5)
C35 C36 1.396(5)
N1 C1 1.347(5)
N1 C5 1.353(4)
C8 C9 1.377(5)
C8 C7 1.380(5)
C25 C26 1.382(6)
C25 C24 1.381(6)
C17 C18 1.391(5)
C17 C22 1.400(5)
N2 C10 1.341(5)
N2 C6 1.356(4)
C19 C20 1.377(6)
C19 C18 1.388(5)
C9 C10 1.378(5)
C36 C37 1.389(5)
C2 C1 1.385(5)
C2 C3 1.387(5)
C14 C13 1.382(6)
C14 C15 1.386(6)
C16 C15 1.393(5)
C16 C11 1.403(5)
C24 C23 1.403(5)
C29 C34 1.392(5)
C29 C30 1.403(6)
C5 C4 1.395(5)
C5 C6 1.466(5)
C30 C31 1.374(7)
C12 C11 1.390(5)
C12 C13 1.396(5)
C39 C38 1.388(6)
C39 C40 1.392(5)
C7 C6 1.380(5)
C45 C46 1.387(6)
C45 C44 1.391(7)
C23 C28 1.400(5)
C21 C20 1.388(6)
C21 C22 1.397(5)
C41 C46 1.390(5)
C41 C42 1.400(5)
C4 C3 1.381(5)
C38 C37 1.383(6)
C42 C43 1.382(6)
C33 C32 1.384(7)
C33 C34 1.382(6)
C31 C32 1.385(7)
C28 C27 1.389(5)
C27 C26 1.388(6)
C43 C44 1.384(7)
O9 C91 1.431(17)
O9 C94 1.486(14)
C91 C92 1.368(18)
C91 C93 1.50(2)
C95 C94 1.309(19)
C96 C94 1.39(2)
